data_1549820
loop_
_publ_author_name
'Conesa-Egea, Javier'
'Nogal, Noem\'i'
'Mart\'inez, Jos\'e Ignacio'
'Fern\'andez-Moreira, Vanesa'
'Rodr\'iguez-Mendoza, Ulises R'
'Gonz\'alez-Platas, Javier'
'G\'omez-Garc\'ia, Carlos J'
'Delgado, Salom\'e'
'Zamora, F\'elix'
'Amo-Ochoa, Pilar'

_publ_section_title
;
 Smart composite films of nanometric thickness based on copper-iodine
 coordination polymers. Toward sensors.
;
_journal_issue 41
_journal_name_full 'Chemical science'
_journal_page_first 8000
_journal_page_last 8010
_journal_paper_doi 10.1039/c8sc03085e
_journal_volume 9
_journal_year 2018
_chemical_formula_moiety 'C7 H8 Cu I N2 O2'
_chemical_formula_sum 'C7 H8 Cu I N2 O2'
_chemical_formula_weight 342.59
_space_group_crystal_system triclinic
_space_group_IT_number 2
_space_group_name_Hall '-P 1'
_space_group_name_H-M_alt 'P -1'
_symmetry_space_group_name_Hall '-P 1'
_symmetry_space_group_name_H-M 'P -1'
_atom_sites_solution_hydrogens mixed
_atom_sites_solution_primary dual
_audit_creation_date 2017-07-11
_audit_creation_method
;
Olex2 1.2
(compiled 2017.03.28 svn.r3405 for OlexSys, GUI svn.r5337)
;
_audit_update_record
;
2018-03-01 deposited with the CCDC.
2018-08-23 downloaded from the CCDC.
;
_cell_angle_alpha 81.030(3)
_cell_angle_beta 88.843(3)
_cell_angle_gamma 82.580(4)
_cell_formula_units_Z 2
_cell_length_a 4.2503(2)
_cell_length_b 10.1169(4)
_cell_length_c 11.3784(5)
_cell_measurement_reflns_used 2443
_cell_measurement_temperature 296(1)
_cell_measurement_theta_max 29.6430
_cell_measurement_theta_min 2.0490
_cell_volume 479.24(4)
_computing_cell_refinement 'CrysAlisPro 1.171.38.46 (Rigaku OD, 2015)'
_computing_data_collection 'CrysAlisPro 1.171.38.46 (Rigaku OD, 2015)'
_computing_data_reduction 'CrysAlisPro 1.171.38.46 (Rigaku OD, 2015)'
_computing_molecular_graphics 'Olex2 (Dolomanov et al., 2009)'
_computing_publication_material 'Olex2 (Dolomanov et al., 2009)'
_computing_structure_refinement 'ShelXL (Sheldrick, 2015)'
_computing_structure_solution 'ShelXT (Sheldrick, 2015)'
_diffrn_ambient_pressure 0.000(1)
_diffrn_ambient_temperature 296(1)
_diffrn_detector 'CCD plate'
_diffrn_detector_area_resol_mean 8.1268
_diffrn_detector_type EosS2
_diffrn_measured_fraction_theta_full 1.000
_diffrn_measured_fraction_theta_max 1.000
_diffrn_measurement_details
;
List of Runs (angles in degrees, time in seconds):

  # Type    Start    End  Width  t~exp~   \w     \q     \k     \f   Frames
#--------------------------------------------------------------------------
  1  \w      8.00  96.00   1.00   30.00    --   31.12  57.00  60.00   88
  2  \w     19.00 104.00   1.00   30.00    --   31.12  57.00 -90.00   85
  3  \w      5.00  96.00   1.00   30.00    --   31.12  77.00-180.00   91
  4  \w    -53.00 -26.00   1.00   10.00    --   -0.39 -57.00  30.00   27
  5  \w    -61.00 -36.00   1.00   10.00    --   -0.39-178.00  30.00   25
  6  \w    -10.00 109.00   1.00   30.00    --   31.12  77.00 120.00  119
  7  \w     69.00  96.00   1.00   30.00    --   31.12-123.00 174.00   27
  8  \w    -64.00 -37.00   1.00   30.00    --  -31.90 178.00-120.00   27
  9  \w   -104.00 -49.00   1.00   30.00    --  -31.90 178.00-150.00   55
;
_diffrn_measurement_device 'four-circle diffractometer'
_diffrn_measurement_device_type 'SuperNova, Dualflex, EosS2'
_diffrn_measurement_method '\w scans'
_diffrn_orient_matrix_type 'CrysAlisPro convention (1999,Acta A55,543-557)'
_diffrn_orient_matrix_UB_11 -0.0406427000
_diffrn_orient_matrix_UB_12 -0.0436099000
_diffrn_orient_matrix_UB_13 0.0515216000
_diffrn_orient_matrix_UB_21 0.0810034000
_diffrn_orient_matrix_UB_22 0.0359701000
_diffrn_orient_matrix_UB_23 0.0359827000
_diffrn_orient_matrix_UB_31 -0.1418051000
_diffrn_orient_matrix_UB_32 0.0438821000
_diffrn_orient_matrix_UB_33 0.0057923000
_diffrn_radiation_monochromator graphite
_diffrn_radiation_probe x-ray
_diffrn_radiation_type MoK\a
_diffrn_radiation_wavelength 0.71073
_diffrn_reflns_av_R_equivalents 0.0168
_diffrn_reflns_av_unetI/netI 0.0309
_diffrn_reflns_Laue_measured_fraction_full 1.000
_diffrn_reflns_Laue_measured_fraction_max 1.000
_diffrn_reflns_limit_h_max 5
_diffrn_reflns_limit_h_min -5
_diffrn_reflns_limit_k_max 11
_diffrn_reflns_limit_k_min -13
_diffrn_reflns_limit_l_max 14
_diffrn_reflns_limit_l_min -15
_diffrn_reflns_number 4265
_diffrn_reflns_point_group_measured_fraction_full 1.000
_diffrn_reflns_point_group_measured_fraction_max 1.000
_diffrn_reflns_theta_full 25.242
_diffrn_reflns_theta_max 28.696
_diffrn_reflns_theta_min 1.812
_diffrn_source 'fine-focus sealed X-ray tube'
_diffrn_source_type 'Enhance (Mo) X-ray Source'
_exptl_absorpt_coefficient_mu 5.467
_exptl_absorpt_correction_T_max 0.944
_exptl_absorpt_correction_T_min 0.597
_exptl_absorpt_correction_type gaussian
_exptl_absorpt_process_details
;
CrysAlisPro 1.171.38.46 (Rigaku Oxford Diffraction, 2015)
Numerical absorption correction based on gaussian integration over
            a multifaceted crystal model
Empirical absorption correction using spherical harmonics,
 implemented in SCALE3 ABSPACK scaling algorithm.
;
_exptl_crystal_colour yellow
_exptl_crystal_colour_primary yellow
_exptl_crystal_density_diffrn 2.374
_exptl_crystal_description plate
_exptl_crystal_F_000 324
_exptl_crystal_size_max 0.128
_exptl_crystal_size_mid 0.048
_exptl_crystal_size_min 0.035
_refine_diff_density_max 0.442
_refine_diff_density_min -0.726
_refine_diff_density_rms 0.094
_refine_ls_extinction_method none
_refine_ls_goodness_of_fit_ref 1.036
_refine_ls_hydrogen_treatment mixed
_refine_ls_matrix_type full
_refine_ls_number_parameters 127
_refine_ls_number_reflns 2481
_refine_ls_number_restraints 0
_refine_ls_restrained_S_all 1.036
_refine_ls_R_factor_all 0.0292
_refine_ls_R_factor_gt 0.0247
_refine_ls_shift/su_max 0.001
_refine_ls_shift/su_mean 0.000
_refine_ls_structure_factor_coef Fsqd
_refine_ls_weighting_details 'w=1/[\s^2^(Fo^2^)+(0.0196P)^2^] where P=(Fo^2^+2Fc^2^)/3'
_refine_ls_weighting_scheme calc
_refine_ls_wR_factor_gt 0.0477
_refine_ls_wR_factor_ref 0.0493
_reflns_Friedel_coverage 0.000
_reflns_number_gt 2249
_reflns_number_total 2481
_reflns_threshold_expression 'I > 2\s(I)'
_cod_data_source_file c8sc03085e2.cif
_cod_data_source_block JCE140CS_RT
_cod_depositor_comments 'Adding full bibliography for 1549820--1549832.cif.'
_cod_database_code 1549820
_shelx_shelxl_version_number 2017/1
_shelx_space_group_comment
;
The symmetry employed for this shelxl refinement is uniquely defined
by the following loop, which should always be used as a source of
symmetry information in preference to the above space-group names.
They are only intended as comments.
;
_reflns_odcompleteness_completeness 100.00
_reflns_odcompleteness_iscentric 1
_reflns_odcompleteness_theta 28.64
_olex2_refinement_description
;
1. Fixed Uiso
 At 1.2 times of:
  All C(H) groups
 At 1.5 times of:
  All C(H,H,H) groups
2.a Aromatic/amide H refined with riding coordinates:
 C4(H4), C5(H5), C2(H2)
2.b Idealised Me refined as rotating group:
 C7(H7A,H7B,H7C)
;
_olex2_submission_special_instructions 'No special instructions were received'
_oxdiff_exptl_absorpt_empirical_details
;
Empirical correction (ABSPACK) includes:
- Absorption correction using spherical harmonics
- Frame scaling
;
_oxdiff_exptl_absorpt_empirical_full_max 1.117
_oxdiff_exptl_absorpt_empirical_full_min 0.848

loop_
_space_group_symop_operation_xyz
'x, y, z'
'-x, -y, -z'

loop_
_atom_site_label
_atom_site_type_symbol
_atom_site_fract_x
_atom_site_fract_y
_atom_site_fract_z
_atom_site_U_iso_or_equiv
_atom_site_adp_type
_atom_site_occupancy
_atom_site_site_symmetry_order
_atom_site_calc_flag
_atom_site_refinement_flags_posn
I1 I 1.26802(4) 0.10807(2) 0.62212(2) 0.03087(7) Uani 1 1 d .
Cu1 Cu 0.78816(9) 0.11118(4) 0.47674(3) 0.03942(10) Uani 1 1 d .
O1 O 0.3014(6) 0.7401(2) 0.15531(19) 0.0455(6) Uani 1 1 d .
N1 N 0.7276(6) 0.2858(2) 0.3586(2) 0.0309(5) Uani 1 1 d .
O2 O 0.6644(6) 0.6774(2) 0.0238(2) 0.0555(7) Uani 1 1 d .
N2 N 1.0859(7) 0.2027(3) 0.2223(3) 0.0449(7) Uani 1 1 d .
C1 C 0.8755(7) 0.3044(3) 0.2525(2) 0.0312(6) Uani 1 1 d .
C3 C 0.5939(7) 0.5272(3) 0.2035(2) 0.0305(6) Uani 1 1 d .
C4 C 0.4454(7) 0.5090(3) 0.3147(2) 0.0361(7) Uani 1 1 d .
H4 H 0.300793 0.576852 0.338569 0.043 Uiso 1 1 calc R
C6 C 0.5288(7) 0.6546(3) 0.1168(3) 0.0345(7) Uani 1 1 d .
C5 C 0.5200(7) 0.3886(3) 0.3868(3) 0.0366(7) Uani 1 1 d .
H5 H 0.420740 0.376498 0.460555 0.044 Uiso 1 1 calc R
C2 C 0.8077(7) 0.4252(3) 0.1721(2) 0.0329(6) Uani 1 1 d .
H2 H 0.907215 0.435593 0.098348 0.039 Uiso 1 1 calc R
C7 C 0.2253(9) 0.8690(3) 0.0805(3) 0.0542(9) Uani 1 1 d .
H7A H 0.180768 0.855032 0.001301 0.081 Uiso 1 1 calc GR
H7B H 0.402032 0.919595 0.078677 0.081 Uiso 1 1 calc GR
H7C H 0.042554 0.918145 0.111812 0.081 Uiso 1 1 calc GR
H2A H 1.153(9) 0.137(4) 0.276(3) 0.056(12) Uiso 1 1 d .
H2B H 1.211(9) 0.218(4) 0.163(3) 0.060(12) Uiso 1 1 d .

loop_
_atom_site_aniso_label
_atom_site_aniso_U_11
_atom_site_aniso_U_22
_atom_site_aniso_U_33
_atom_site_aniso_U_23
_atom_site_aniso_U_13
_atom_site_aniso_U_12
I1 0.02680(10) 0.03567(11) 0.03054(11) -0.00465(8) 0.00291(7) -0.00654(8)
Cu1 0.0427(2) 0.0337(2) 0.0374(2) 0.00556(16) -0.00138(17) -0.00149(17)
O1 0.0575(14) 0.0310(12) 0.0396(12) 0.0085(9) 0.0090(11) 0.0080(11)
N1 0.0364(13) 0.0279(13) 0.0273(12) 0.0004(10) -0.0022(10) -0.0049(11)
O2 0.0702(17) 0.0467(15) 0.0390(13) 0.0129(11) 0.0188(12) 0.0062(13)
N2 0.0502(18) 0.0356(16) 0.0420(17) 0.0049(13) 0.0111(14) 0.0057(14)
C1 0.0324(15) 0.0294(15) 0.0313(15) -0.0011(12) -0.0009(12) -0.0060(12)
C3 0.0346(15) 0.0282(15) 0.0275(14) 0.0008(11) -0.0040(12) -0.0053(12)
C4 0.0441(18) 0.0331(16) 0.0301(15) -0.0031(13) 0.0016(13) -0.0036(14)
C6 0.0385(17) 0.0314(16) 0.0315(15) 0.0007(12) -0.0025(13) -0.0034(13)
C5 0.0462(18) 0.0350(17) 0.0269(15) -0.0001(12) 0.0040(13) -0.0056(14)
C2 0.0372(16) 0.0324(16) 0.0276(14) 0.0014(12) 0.0030(12) -0.0065(13)
C7 0.067(2) 0.0356(19) 0.050(2) 0.0137(16) 0.0049(18) 0.0084(17)

loop_
_atom_type_symbol
_atom_type_description
_atom_type_scat_dispersion_real
_atom_type_scat_dispersion_imag
_atom_type_scat_source
C C 0.0033 0.0016 'International Tables Vol C Tables 4.2.6.8 and 6.1.1.4'
H H 0.0000 0.0000 'International Tables Vol C Tables 4.2.6.8 and 6.1.1.4'
Cu Cu 0.3201 1.2651 'International Tables Vol C Tables 4.2.6.8 and 6.1.1.4'
I I -0.4742 1.8119 'International Tables Vol C Tables 4.2.6.8 and 6.1.1.4'
N N 0.0061 0.0033 'International Tables Vol C Tables 4.2.6.8 and 6.1.1.4'
O O 0.0106 0.0060 'International Tables Vol C Tables 4.2.6.8 and 6.1.1.4'

loop_
_exptl_crystal_face_index_h
_exptl_crystal_face_index_k
_exptl_crystal_face_index_l
_exptl_crystal_face_perp_dist
0 -1 16 0.0094
0 1 -5 0.0187
0 14 3 0.0240
0 -14 -4 0.0173
-6 2 2 0.0553
5 -8 -3 0.0543
6 1 -1 0.0614

loop_
_geom_angle_atom_site_label_1
_geom_angle_atom_site_label_2
_geom_angle_atom_site_label_3
_geom_angle
_geom_angle_site_symmetry_1
_geom_angle_site_symmetry_3
Cu1 I1 Cu1 60.557(15) . 2_756
Cu1 I1 Cu1 104.342(14) . 1_655
Cu1 I1 Cu1 80.938(14) 2_756 1_655
I1 Cu1 I1 119.444(15) . 2_756
I1 Cu1 I1 99.063(14) 2_756 1_455
I1 Cu1 I1 104.342(14) . 1_455
I1 Cu1 Cu1 60.301(15) . 2_756
I1 Cu1 Cu1 59.143(16) 2_756 2_756
Cu1 Cu1 I1 113.66(2) 2_756 1_455
N1 Cu1 I1 113.32(7) . 2_756
N1 Cu1 I1 107.76(7) . 1_455
N1 Cu1 I1 111.09(7) . .
N1 Cu1 Cu1 138.55(7) . 2_756
C6 O1 C7 116.6(2) . .
C1 N1 Cu1 124.3(2) . .
C1 N1 C5 117.7(2) . .
C5 N1 Cu1 118.03(19) . .
C1 N2 H2A 119(2) . .
C1 N2 H2B 120(3) . .
H2A N2 H2B 116(4) . .
N1 C1 N2 118.8(3) . .
N1 C1 C2 121.2(3) . .
N2 C1 C2 120.0(3) . .
C4 C3 C6 122.4(3) . .
C2 C3 C4 119.2(3) . .
C2 C3 C6 118.3(3) . .
C3 C4 H4 121.1 . .
C5 C4 C3 117.8(3) . .
C5 C4 H4 121.1 . .
O1 C6 C3 111.6(2) . .
O2 C6 O1 123.9(3) . .
O2 C6 C3 124.5(3) . .
N1 C5 C4 124.6(3) . .
N1 C5 H5 117.7 . .
C4 C5 H5 117.7 . .
C1 C2 H2 120.2 . .
C3 C2 C1 119.6(3) . .
C3 C2 H2 120.2 . .
O1 C7 H7A 109.5 . .
O1 C7 H7B 109.5 . .
O1 C7 H7C 109.5 . .
H7A C7 H7B 109.5 . .
H7A C7 H7C 109.5 . .
H7B C7 H7C 109.5 . .

loop_
_geom_bond_atom_site_label_1
_geom_bond_atom_site_label_2
_geom_bond_distance
_geom_bond_site_symmetry_2
I1 Cu1 2.6459(4) .
I1 Cu1 2.6773(5) 2_756
I1 Cu1 2.7348(4) 1_655
Cu1 Cu1 2.6841(8) 2_756
Cu1 N1 2.038(2) .
O1 C6 1.326(4) .
O1 C7 1.445(4) .
N1 C1 1.348(4) .
N1 C5 1.348(4) .
O2 C6 1.200(3) .
N2 C1 1.355(4) .
N2 H2A 0.86(4) .
N2 H2B 0.86(4) .
C1 C2 1.408(4) .
C3 C4 1.399(4) .
C3 C6 1.494(4) .
C3 C2 1.370(4) .
C4 H4 0.9300 .
C4 C5 1.362(4) .
C5 H5 0.9300 .
C2 H2 0.9300 .
C7 H7A 0.9600 .
C7 H7B 0.9600 .
C7 H7C 0.9600 .

loop_
_exptl_oxdiff_crystal_face_indexfrac_h
_exptl_oxdiff_crystal_face_indexfrac_k
_exptl_oxdiff_crystal_face_indexfrac_l
_exptl_oxdiff_crystal_face_x
_exptl_oxdiff_crystal_face_y
_exptl_oxdiff_crystal_face_z
0.4375 -0.8540 15.6147 0.8240 0.5666 -0.0091
-0.0003 1.0023 -4.9911 -0.3008 -0.1436 0.0151
0.0610 14.1331 3.4859 -0.4392 0.6387 0.6317
0.1416 -14.0656 -3.5092 0.4268 -0.6207 -0.6576
-5.7678 1.8891 1.6063 0.2348 -0.3415 0.9101
4.5927 -7.5605 -2.9223 -0.0075 -0.0051 -1.0000
5.9766 1.4846 -0.8125 -0.3495 0.5083 -0.7871
